data_4346141
loop_
_publ_author_name
'Brown, Christopher C.'
'Rominger, Frank'
'Limbach, Michael'
'Hofmann, Peter'

_publ_section_title
;
 Bulky N-Phosphino-Functionalized N-Heterocyclic Carbene Ligands:
 Synthesis, Ruthenium Coordination Chemistry, and Ruthenium Alkylidene
 Complexes for Olefin Metathesis.
;
_journal_issue 21
_journal_name_full 'Inorganic chemistry'
_journal_page_first 10126
_journal_page_last 10140
_journal_paper_doi 10.1021/acs.inorgchem.5b00513
_journal_volume 54
_journal_year 2015
_chemical_formula_sum 'C34 H46 Cl4 N2 P2 Ru'
_chemical_formula_weight 787.54
_chemical_name_common 'in manuscript 3c'
_space_group_crystal_system monoclinic
_space_group_IT_number 4
_space_group_name_Hall 'P 2yb'
_space_group_name_H-M_alt 'P 1 21 1'
_atom_sites_solution_hydrogens geom
_atom_sites_solution_primary direct
_audit_creation_method SHELXL-2013
_cell_angle_alpha 90
_cell_angle_beta 91.141(2)
_cell_angle_gamma 90
_cell_formula_units_Z 4
_cell_length_a 10.5570(10)
_cell_length_b 17.4081(17)
_cell_length_c 19.9446(18)
_cell_measurement_reflns_used 3449
_cell_measurement_temperature 200(2)
_cell_measurement_theta_max 24.71
_cell_measurement_theta_min 2.20
_cell_volume 3664.6(6)
_computing_cell_refinement 'Bruker SAINT'
_computing_data_collection 'Bruker APEX2'
_computing_data_reduction 'Bruker SAINT'
_computing_molecular_graphics 'Bruker SHELXTL'
_computing_publication_material 'Bruker SHELXTL'
_computing_structure_refinement 'SHELXL-2013 (Sheldrick, 2013)'
_computing_structure_solution 'SHELXS-97 (Sheldrick 2008)'
_diffrn_ambient_temperature 200(2)
_diffrn_measured_fraction_theta_full 0.950
_diffrn_measured_fraction_theta_max 0.995
_diffrn_measurement_device_type 'Bruker APEX-II Quazar'
_diffrn_measurement_method '\f and \w scans'
_diffrn_radiation_type MoK\a
_diffrn_radiation_wavelength 0.71073
_diffrn_reflns_av_R_equivalents 0.0712
_diffrn_reflns_av_unetI/netI 0.1656
_diffrn_reflns_Laue_measured_fraction_full 0.950
_diffrn_reflns_Laue_measured_fraction_max 0.995
_diffrn_reflns_limit_h_max 12
_diffrn_reflns_limit_h_min -12
_diffrn_reflns_limit_k_max 20
_diffrn_reflns_limit_k_min -20
_diffrn_reflns_limit_l_max 21
_diffrn_reflns_limit_l_min -23
_diffrn_reflns_number 21833
_diffrn_reflns_point_group_measured_fraction_full 0.933
_diffrn_reflns_point_group_measured_fraction_max 0.979
_diffrn_reflns_theta_full 25.242
_diffrn_reflns_theta_max 24.807
_diffrn_reflns_theta_min 1.021
_diffrn_source 'ImuS microsource'
_exptl_absorpt_coefficient_mu 0.833
_exptl_absorpt_correction_T_max 0.9621
_exptl_absorpt_correction_T_min 0.7526
_exptl_absorpt_correction_type multi-scan
_exptl_absorpt_process_details
;
Sheldrick, G. M. (2008). <i>SADABS</i>. University of G\"ottingen, Germany.
;
_exptl_crystal_colour violet
_exptl_crystal_density_diffrn 1.427
_exptl_crystal_description plate
_exptl_crystal_F_000 1624
_exptl_crystal_size_max 0.090
_exptl_crystal_size_mid 0.080
_exptl_crystal_size_min 0.060
_refine_diff_density_max 1.136
_refine_diff_density_min -1.127
_refine_diff_density_rms 0.135
_refine_ls_abs_structure_details
; 
 Flack x determined using 2628 quotients [(I+)-(I-)]/[(I+)+(I-)] 
 (Parsons and Flack (2004), Acta Cryst. A60, s61). 
;
_refine_ls_abs_structure_Flack 0.13(3)
_refine_ls_extinction_method none
_refine_ls_goodness_of_fit_ref 1.031
_refine_ls_hydrogen_treatment constr
_refine_ls_matrix_type full
_refine_ls_number_parameters 775
_refine_ls_number_reflns 12376
_refine_ls_number_restraints 721
_refine_ls_restrained_S_all 1.008
_refine_ls_R_factor_all 0.1421
_refine_ls_R_factor_gt 0.0765
_refine_ls_shift/su_max 0.001
_refine_ls_shift/su_mean 0.000
_refine_ls_structure_factor_coef Fsqd
_refine_ls_weighting_details 'w=1/[\s^2^(Fo^2^)+(0.0247P)^2^+6.2140P] where P=(Fo^2^+2Fc^2^)/3'
_refine_ls_weighting_scheme calc
_refine_ls_wR_factor_gt 0.1059
_refine_ls_wR_factor_ref 0.1268
_reflns_Friedel_coverage 0.898
_reflns_Friedel_fraction_full 0.916
_reflns_Friedel_fraction_max 0.961
_reflns_number_gt 8056
_reflns_number_total 12376
_reflns_threshold_expression 'I > 2\s(I)'
_cod_data_source_file ic5b00513_si_002.cif
_cod_data_source_block chb15
_cod_original_sg_symbol_H-M 'P 21'
_cod_database_code 4346141
_shelx_space_group_comment
; 
The symmetry employed for this shelxl refinement is uniquely defined 
by the following loop, which should always be used as a source of 
symmetry information in preference to the above space-group names. 
They are only intended as comments. 
;
_shelx_estimated_absorpt_t_min 0.929
_shelx_estimated_absorpt_t_max 0.952
_shelxl_version_number 2013-4

loop_
_space_group_symop_operation_xyz
'x, y, z'
'-x, y+1/2, -z'

loop_
_atom_site_label
_atom_site_type_symbol
_atom_site_fract_x
_atom_site_fract_y
_atom_site_fract_z
_atom_site_U_iso_or_equiv
_atom_site_adp_type
_atom_site_occupancy
_atom_site_site_symmetry_order
_atom_site_calc_flag
_atom_site_refinement_flags_posn
_atom_site_refinement_flags_adp
Ru1_1 Ru 0.33369(10) 0.02045(7) 0.92399(5) 0.0192(3) Uani 1 1 d . U
Cl1_1 Cl 0.5624(3) 0.0170(3) 0.91936(17) 0.0300(9) Uani 1 1 d . U
Cl2_1 Cl 0.3358(3) 0.0063(3) 0.80205(17) 0.0370(10) Uani 1 1 d . U
P1_1 P 0.1411(4) -0.0316(2) 0.94699(19) 0.0217(9) Uani 1 1 d . U
P2_1 P 0.2978(4) 0.1465(2) 0.9244(2) 0.0227(10) Uani 1 1 d . U
C1_1 C 0.3091(11) 0.0053(9) 1.0245(6) 0.018(3) Uani 1 1 d . U
N2_1 N 0.1862(10) -0.0196(6) 1.0299(5) 0.021(3) Uani 1 1 d . U
C3_1 C 0.1580(14) -0.0350(9) 1.0963(7) 0.029(4) Uani 1 1 d . U
H3_1 H 0.0800 -0.0544 1.1121 0.035 Uiso 1 1 calc R U
C4_1 C 0.2595(13) -0.0177(8) 1.1336(7) 0.029(4) Uani 1 1 d . U
H4_1 H 0.2666 -0.0209 1.1811 0.035 Uiso 1 1 calc R U
N5_1 N 0.3548(9) 0.0062(8) 1.0895(5) 0.021(2) Uani 1 1 d . U
C6_1 C 0.4906(12) 0.0201(10) 1.1132(6) 0.027(3) Uani 1 1 d . U
C7_1 C 0.5332(14) 0.0959(9) 1.0843(8) 0.031(4) Uani 1 1 d . U
H7A_1 H 0.5308 0.0929 1.0352 0.047 Uiso 1 1 calc R U
H7B_1 H 0.6200 0.1069 1.0999 0.047 Uiso 1 1 calc R U
H7C_1 H 0.4766 0.1369 1.0990 0.047 Uiso 1 1 calc R U
C8_1 C 0.4949(14) 0.0219(11) 1.1893(6) 0.046(4) Uani 1 1 d . U
H8A_1 H 0.4673 -0.0279 1.2068 0.069 Uiso 1 1 calc R U
H8B_1 H 0.4385 0.0624 1.2053 0.069 Uiso 1 1 calc R U
H8C_1 H 0.5818 0.0323 1.2051 0.069 Uiso 1 1 calc R U
C9_1 C 0.5704(15) -0.0470(9) 1.0886(8) 0.036(4) Uani 1 1 d . U
H9A_1 H 0.5395 -0.0949 1.1082 0.054 Uiso 1 1 calc R U
H9B_1 H 0.6591 -0.0391 1.1023 0.054 Uiso 1 1 calc R U
H9C_1 H 0.5639 -0.0500 1.0396 0.054 Uiso 1 1 calc R U
C11_1 C -0.0338(13) -0.0091(9) 0.9449(8) 0.035(4) Uani 1 1 d . U
C12_1 C -0.0529(13) 0.0704(9) 0.9745(8) 0.039(4) Uani 1 1 d . U
H12A_1 H -0.0032 0.1080 0.9495 0.058 Uiso 1 1 calc R U
H12B_1 H -0.0248 0.0704 1.0216 0.058 Uiso 1 1 calc R U
H12C_1 H -0.1428 0.0841 0.9714 0.058 Uiso 1 1 calc R U
C13_1 C -0.1116(14) -0.0666(9) 0.9831(8) 0.043(4) Uani 1 1 d . U
H13A_1 H -0.0993 -0.1180 0.9642 0.064 Uiso 1 1 calc R U
H13B_1 H -0.2014 -0.0527 0.9795 0.064 Uiso 1 1 calc R U
H13C_1 H -0.0846 -0.0665 1.0304 0.064 Uiso 1 1 calc R U
C14_1 C -0.0817(14) -0.0096(10) 0.8708(7) 0.046(5) Uani 1 1 d . U
H14A_1 H -0.0340 0.0282 0.8451 0.068 Uiso 1 1 calc R U
H14B_1 H -0.1720 0.0035 0.8689 0.068 Uiso 1 1 calc R U
H14C_1 H -0.0694 -0.0608 0.8516 0.068 Uiso 1 1 calc R U
C15_1 C 0.1717(15) -0.1371(9) 0.9307(8) 0.034(4) Uani 1 1 d . U
C16_1 C 0.3185(15) -0.1448(9) 0.9349(9) 0.042(5) Uani 1 1 d . U
H16A_1 H 0.3485 -0.1318 0.9803 0.063 Uiso 1 1 calc R U
H16B_1 H 0.3566 -0.1096 0.9026 0.063 Uiso 1 1 calc R U
H16C_1 H 0.3427 -0.1977 0.9243 0.063 Uiso 1 1 calc R U
C17_1 C 0.1179(16) -0.1933(9) 0.9820(9) 0.049(5) Uani 1 1 d . U
H17A_1 H 0.1467 -0.1785 1.0272 0.074 Uiso 1 1 calc R U
H17B_1 H 0.1473 -0.2454 0.9721 0.074 Uiso 1 1 calc R U
H17C_1 H 0.0251 -0.1918 0.9794 0.074 Uiso 1 1 calc R U
C18_1 C 0.1305(16) -0.1567(9) 0.8601(9) 0.043(5) Uani 1 1 d . U
H18A_1 H 0.1674 -0.1198 0.8290 0.064 Uiso 1 1 calc R U
H18B_1 H 0.0379 -0.1545 0.8563 0.064 Uiso 1 1 calc R U
H18C_1 H 0.1594 -0.2086 0.8491 0.064 Uiso 1 1 calc R U
C21_1 C 0.1579(15) 0.1838(9) 0.8769(8) 0.028(4) Uani 1 1 d . U
C22_1 C 0.1067(16) 0.2532(10) 0.8905(9) 0.046(5) Uani 1 1 d . U
H22_1 H 0.1359 0.2812 0.9287 0.056 Uiso 1 1 calc R U
C23_1 C 0.0123(18) 0.2836(11) 0.8495(9) 0.061(6) Uani 1 1 d . U
H23_1 H -0.0241 0.3316 0.8608 0.073 Uiso 1 1 calc R U
C24_1 C -0.0289(17) 0.2474(11) 0.7946(9) 0.050(5) Uani 1 1 d . U
H24_1 H -0.0924 0.2697 0.7664 0.059 Uiso 1 1 calc R U
C25_1 C 0.0228(16) 0.1767(10) 0.7796(9) 0.050(5) Uani 1 1 d . U
H25_1 H -0.0054 0.1493 0.7409 0.060 Uiso 1 1 calc R U
C26_1 C 0.1147(15) 0.1465(10) 0.8210(8) 0.044(5) Uani 1 1 d . U
H26_1 H 0.1497 0.0978 0.8104 0.052 Uiso 1 1 calc R U
C31_1 C 0.4212(14) 0.1979(8) 0.8822(7) 0.026(3) Uani 1 1 d . U
C32_1 C 0.4005(16) 0.2390(10) 0.8220(8) 0.042(4) Uani 1 1 d . U
H32_1 H 0.3181 0.2381 0.8021 0.051 Uiso 1 1 calc R U
C33_1 C 0.4941(17) 0.2807(11) 0.7903(9) 0.055(5) Uani 1 1 d . U
H33_1 H 0.4761 0.3086 0.7503 0.066 Uiso 1 1 calc R U
C34_1 C 0.6132(16) 0.2801(10) 0.8186(8) 0.044(4) Uani 1 1 d . U
H34_1 H 0.6786 0.3075 0.7969 0.052 Uiso 1 1 calc R U
C35_1 C 0.6424(17) 0.2415(10) 0.8773(9) 0.044(5) Uani 1 1 d . U
H35_1 H 0.7253 0.2433 0.8967 0.052 Uiso 1 1 calc R U
C36_1 C 0.5465(14) 0.2001(9) 0.9069(8) 0.035(4) Uani 1 1 d . U
H36_1 H 0.5668 0.1715 0.9463 0.042 Uiso 1 1 calc R U
C41_1 C 0.2891(13) 0.1979(8) 1.0055(7) 0.021(3) Uani 1 1 d . U
C42_1 C 0.2132(14) 0.1685(8) 1.0566(7) 0.026(3) Uani 1 1 d . U
H42_1 H 0.1661 0.1227 1.0490 0.031 Uiso 1 1 calc R U
C43_1 C 0.2063(15) 0.2048(9) 1.1166(8) 0.033(4) Uani 1 1 d . U
H43_1 H 0.1555 0.1833 1.1506 0.040 Uiso 1 1 calc R U
C44_1 C 0.2712(15) 0.2721(9) 1.1297(8) 0.035(4) Uani 1 1 d . U
H44_1 H 0.2651 0.2969 1.1720 0.043 Uiso 1 1 calc R U
C45_1 C 0.3457(15) 0.3028(9) 1.0795(8) 0.034(4) Uani 1 1 d . U
H45_1 H 0.3917 0.3489 1.0873 0.041 Uiso 1 1 calc R U
C46_1 C 0.3526(14) 0.2664(8) 1.0185(8) 0.028(4) Uani 1 1 d . U
H46_1 H 0.4022 0.2887 0.9843 0.033 Uiso 1 1 calc R U
Ru1_2 Ru 0.81664(10) 0.50811(6) 0.57318(5) 0.0180(3) Uani 1 1 d . U
Cl1_2 Cl 1.0431(3) 0.4935(2) 0.58306(18) 0.0279(10) Uani 1 1 d . U
Cl2_2 Cl 0.8103(3) 0.5015(3) 0.69569(17) 0.0364(11) Uani 1 1 d . U
P1_2 P 0.6157(3) 0.4687(2) 0.54760(19) 0.0206(9) Uani 1 1 d . U
P2_2 P 0.8144(4) 0.6360(2) 0.5670(2) 0.0211(10) Uani 1 1 d . U
C1_2 C 0.7893(12) 0.4899(7) 0.4722(6) 0.016(3) Uani 1 1 d . U
N2_2 N 0.6625(10) 0.4717(7) 0.4650(6) 0.024(3) Uani 1 1 d . U
C3_2 C 0.6291(13) 0.4571(8) 0.3983(7) 0.022(3) Uani 1 1 d . U
H3_2 H 0.5470 0.4448 0.3810 0.026 Uiso 1 1 calc R U
C4_2 C 0.7358(13) 0.4637(9) 0.3634(7) 0.029(4) Uani 1 1 d . U
H4_2 H 0.7431 0.4564 0.3165 0.035 Uiso 1 1 calc R U
N5_2 N 0.8327(10) 0.4829(6) 0.4072(5) 0.021(3) Uani 1 1 d . U
C6_2 C 0.9719(13) 0.4862(8) 0.3878(7) 0.027(3) Uani 1 1 d . U
C7_2 C 1.0355(14) 0.4149(9) 0.4156(8) 0.034(4) Uani 1 1 d . U
H7A_2 H 0.9928 0.3692 0.3975 0.051 Uiso 1 1 calc R U
H7B_2 H 1.0302 0.4149 0.4646 0.051 Uiso 1 1 calc R U
H7C_2 H 1.1246 0.4144 0.4028 0.051 Uiso 1 1 calc R U
C8_2 C 0.9738(14) 0.4845(10) 0.3106(7) 0.039(4) Uani 1 1 d . U
H8A_2 H 0.9329 0.5309 0.2927 0.058 Uiso 1 1 calc R U
H8B_2 H 0.9281 0.4390 0.2942 0.058 Uiso 1 1 calc R U
H8C_2 H 1.0617 0.4824 0.2958 0.058 Uiso 1 1 calc R U
C9_2 C 1.0320(13) 0.5600(8) 0.4128(7) 0.028(4) Uani 1 1 d . U
H9A_2 H 0.9867 0.6039 0.3932 0.042 Uiso 1 1 calc R U
H9B_2 H 1.1209 0.5615 0.3997 0.042 Uiso 1 1 calc R U
H9C_2 H 1.0272 0.5622 0.4618 0.042 Uiso 1 1 calc R U
C11_2 C 0.4466(12) 0.5035(9) 0.5472(7) 0.028(3) Uani 1 1 d . U
C12_2 C 0.3545(14) 0.4490(9) 0.5111(9) 0.044(5) Uani 1 1 d . U
H12A_2 H 0.3566 0.3987 0.5332 0.065 Uiso 1 1 calc R U
H12B_2 H 0.3791 0.4433 0.4643 0.065 Uiso 1 1 calc R U
H12C_2 H 0.2685 0.4701 0.5127 0.065 Uiso 1 1 calc R U
C13_2 C 0.4447(13) 0.5816(9) 0.5137(8) 0.035(4) Uani 1 1 d . U
H13A_2 H 0.4729 0.5766 0.4674 0.053 Uiso 1 1 calc R U
H13B_2 H 0.5016 0.6165 0.5384 0.053 Uiso 1 1 calc R U
H13C_2 H 0.3583 0.6022 0.5138 0.053 Uiso 1 1 calc R U
C14_2 C 0.4030(12) 0.5098(11) 0.6200(7) 0.040(4) Uani 1 1 d . U
H14A_2 H 0.4053 0.4589 0.6410 0.059 Uiso 1 1 calc R U
H14B_2 H 0.3163 0.5299 0.6206 0.059 Uiso 1 1 calc R U
H14C_2 H 0.4595 0.5447 0.6450 0.059 Uiso 1 1 calc R U
C15_2 C 0.6281(14) 0.3630(8) 0.5663(8) 0.026(3) Uani 1 1 d . U
C16_2 C 0.5753(16) 0.3459(9) 0.6357(8) 0.039(4) Uani 1 1 d . U
H16A_2 H 0.4840 0.3563 0.6354 0.058 Uiso 1 1 calc R U
H16B_2 H 0.6177 0.3787 0.6692 0.058 Uiso 1 1 calc R U
H16C_2 H 0.5904 0.2919 0.6470 0.058 Uiso 1 1 calc R U
C17_2 C 0.7694(15) 0.3461(9) 0.5695(8) 0.036(4) Uani 1 1 d . U
H17A_2 H 0.8061 0.3564 0.5256 0.055 Uiso 1 1 calc R U
H17B_2 H 0.7829 0.2921 0.5814 0.055 Uiso 1 1 calc R U
H17C_2 H 0.8103 0.3790 0.6034 0.055 Uiso 1 1 calc R U
C18_2 C 0.5683(15) 0.3070(9) 0.5150(8) 0.041(4) Uani 1 1 d . U
H18A_2 H 0.4768 0.3160 0.5116 0.062 Uiso 1 1 calc R U
H18B_2 H 0.5842 0.2540 0.5296 0.062 Uiso 1 1 calc R U
H18C_2 H 0.6060 0.3152 0.4710 0.062 Uiso 1 1 calc R U
C21_2 C 0.6942(14) 0.6902(8) 0.6137(8) 0.025(3) Uani 1 1 d . U
C22_2 C 0.6234(15) 0.6570(9) 0.6640(8) 0.036(4) Uani 1 1 d . U
H22_2 H 0.6255 0.6030 0.6705 0.043 Uiso 1 1 calc R U
C23_2 C 0.5497(16) 0.7025(10) 0.7046(8) 0.044(4) Uani 1 1 d . U
H23_2 H 0.5021 0.6792 0.7390 0.053 Uiso 1 1 calc R U
C24_2 C 0.5441(16) 0.7805(9) 0.6962(8) 0.040(4) Uani 1 1 d . U
H24_2 H 0.4912 0.8112 0.7234 0.049 Uiso 1 1 calc R U
C25_2 C 0.6178(15) 0.8141(9) 0.6467(8) 0.038(4) Uani 1 1 d . U
H25_2 H 0.6201 0.8684 0.6425 0.046 Uiso 1 1 calc R U
C26_2 C 0.6872(15) 0.7692(9) 0.6039(9) 0.040(4) Uani 1 1 d . U
H26_2 H 0.7303 0.7923 0.5677 0.048 Uiso 1 1 calc R U
C31_2 C 0.9551(14) 0.6758(8) 0.6082(8) 0.027(3) Uani 1 1 d . U
C32_2 C 0.9540(15) 0.6998(9) 0.6731(8) 0.034(4) Uani 1 1 d . U
H32_2 H 0.8778 0.6960 0.6973 0.041 Uiso 1 1 calc R U
C33_2 C 1.0617(15) 0.7300(9) 0.7049(9) 0.044(4) Uani 1 1 d . U
H33_2 H 1.0566 0.7469 0.7501 0.052 Uiso 1 1 calc R U
C34_2 C 1.1735(16) 0.7359(10) 0.6730(9) 0.048(5) Uani 1 1 d . U
H34_2 H 1.2459 0.7565 0.6956 0.057 Uiso 1 1 calc R U
C35_2 C 1.1808(16) 0.7126(10) 0.6095(9) 0.043(5) Uani 1 1 d . U
H35_2 H 1.2583 0.7176 0.5865 0.051 Uiso 1 1 calc R U
C36_2 C 1.0721(14) 0.6798(9) 0.5756(9) 0.035(4) Uani 1 1 d . U
H36_2 H 1.0791 0.6609 0.5311 0.043 Uiso 1 1 calc R U
C41_2 C 0.8079(13) 0.6849(8) 0.4847(7) 0.022(3) Uani 1 1 d . U
C42_2 C 0.8754(15) 0.7510(8) 0.4705(8) 0.032(4) Uani 1 1 d . U
H42_2 H 0.9306 0.7718 0.5040 0.038 Uiso 1 1 calc R U
C43_2 C 0.8654(16) 0.7876(9) 0.4095(8) 0.037(4) Uani 1 1 d . U
H43_2 H 0.9138 0.8325 0.4010 0.044 Uiso 1 1 calc R U
C44_2 C 0.7845(16) 0.7586(10) 0.3611(9) 0.039(4) Uani 1 1 d . U
H44_2 H 0.7778 0.7835 0.3188 0.047 Uiso 1 1 calc R U
C45_2 C 0.7132(15) 0.6942(8) 0.3726(8) 0.032(4) Uani 1 1 d . U
H45_2 H 0.6572 0.6746 0.3389 0.039 Uiso 1 1 calc R U
C46_2 C 0.7248(13) 0.6583(8) 0.4351(7) 0.022(3) Uani 1 1 d . U
H46_2 H 0.6743 0.6143 0.4439 0.026 Uiso 1 1 calc R U
C51 C 1.1215(16) 0.5287(11) 0.7510(8) 0.057(5) Uani 1 1 d . U
H51A H 1.0357 0.5290 0.7300 0.068 Uiso 1 1 calc R U
H51B H 1.1799 0.5542 0.7199 0.068 Uiso 1 1 calc R U
Cl3 Cl 1.1186(5) 0.5805(4) 0.8268(2) 0.0755(17) Uani 1 1 d . U
Cl4 Cl 1.1691(7) 0.4357(4) 0.7633(3) 0.102(2) Uani 1 1 d . U
C52 C 0.6308(17) 1.0746(11) 0.7540(9) 0.055(5) Uani 1 1 d . U
H52A H 0.5417 1.0776 0.7685 0.066 Uiso 1 1 calc R U
H52B H 0.6856 1.0951 0.7907 0.066 Uiso 1 1 calc R U
Cl5 Cl 0.6493(7) 1.1296(4) 0.6824(3) 0.104(2) Uani 1 1 d . U
Cl6 Cl 0.6711(5) 0.9779(3) 0.7385(3) 0.0669(16) Uani 1 1 d . U

loop_
_atom_site_aniso_label
_atom_site_aniso_U_11
_atom_site_aniso_U_22
_atom_site_aniso_U_33
_atom_site_aniso_U_23
_atom_site_aniso_U_13
_atom_site_aniso_U_12
Ru1_1 0.0182(6) 0.0276(7) 0.0119(7) -0.0015(6) 0.0018(5) 0.0000(7)
Cl1_1 0.0197(17) 0.045(2) 0.025(2) -0.004(3) 0.0031(15) 0.001(2)
Cl2_1 0.031(2) 0.062(3) 0.018(2) -0.003(2) -0.0012(16) -0.001(3)
P1_1 0.021(2) 0.031(2) 0.013(2) -0.0023(18) -0.0025(17) -0.0024(18)
P2_1 0.023(2) 0.029(2) 0.017(2) -0.0017(18) 0.0065(19) -0.0021(19)
C1_1 0.024(5) 0.026(7) 0.006(5) -0.003(5) 0.003(4) -0.003(5)
N2_1 0.018(5) 0.030(6) 0.015(5) -0.003(4) 0.002(4) -0.002(5)
C3_1 0.027(6) 0.042(9) 0.019(6) 0.002(6) 0.007(5) 0.005(6)
C4_1 0.031(6) 0.044(10) 0.013(6) -0.005(6) 0.008(5) 0.002(6)
N5_1 0.025(4) 0.029(6) 0.007(5) -0.008(5) 0.002(4) 0.002(5)
C6_1 0.023(6) 0.047(7) 0.011(6) -0.006(6) -0.004(5) -0.005(6)
C7_1 0.020(9) 0.048(8) 0.024(9) -0.003(6) -0.001(7) 0.000(6)
C8_1 0.056(9) 0.065(11) 0.016(6) -0.011(7) -0.009(6) -0.017(10)
C9_1 0.038(9) 0.054(9) 0.015(9) -0.003(7) -0.006(7) 0.005(7)
C11_1 0.024(6) 0.048(8) 0.033(8) 0.003(6) 0.004(5) -0.004(5)
C12_1 0.016(8) 0.048(8) 0.052(11) -0.001(7) 0.005(7) 0.000(7)
C13_1 0.025(9) 0.055(9) 0.049(10) 0.012(8) 0.000(7) -0.009(7)
C14_1 0.031(8) 0.064(12) 0.042(8) 0.002(7) -0.005(6) 0.008(8)
C15_1 0.036(8) 0.032(7) 0.034(8) -0.006(5) -0.001(6) -0.001(6)
C16_1 0.040(8) 0.035(9) 0.051(12) -0.005(8) -0.001(7) 0.007(7)
C17_1 0.059(11) 0.037(9) 0.052(10) -0.002(7) 0.001(8) -0.006(8)
C18_1 0.044(11) 0.042(10) 0.043(9) -0.016(7) -0.006(7) 0.006(8)
C21_1 0.027(7) 0.037(7) 0.021(8) 0.005(5) 0.007(6) 0.001(6)
C22_1 0.057(10) 0.049(8) 0.033(9) -0.007(7) -0.003(8) 0.022(7)
C23_1 0.068(12) 0.066(10) 0.047(10) -0.007(8) -0.011(9) 0.034(9)
C24_1 0.046(10) 0.067(10) 0.035(10) 0.004(7) 0.003(8) 0.020(8)
C25_1 0.043(10) 0.063(10) 0.043(10) -0.007(7) -0.014(8) 0.014(8)
C26_1 0.045(9) 0.049(9) 0.037(9) -0.008(7) -0.009(7) 0.016(7)
C31_1 0.027(6) 0.035(7) 0.017(7) -0.010(6) 0.012(5) -0.008(5)
C32_1 0.038(8) 0.067(10) 0.023(8) 0.004(7) 0.012(6) -0.008(7)
C33_1 0.044(8) 0.088(13) 0.034(10) 0.014(9) 0.017(7) -0.017(8)
C34_1 0.041(8) 0.059(10) 0.031(9) -0.002(8) 0.025(7) -0.014(8)
C35_1 0.040(8) 0.060(11) 0.032(9) -0.006(8) 0.017(7) -0.021(8)
C36_1 0.030(7) 0.058(10) 0.016(8) 0.006(7) 0.008(6) -0.012(6)
C41_1 0.022(7) 0.030(6) 0.012(6) 0.000(5) 0.001(5) 0.007(5)
C42_1 0.030(8) 0.031(7) 0.017(6) -0.003(5) 0.008(6) -0.002(6)
C43_1 0.039(9) 0.042(8) 0.019(7) -0.004(6) 0.010(7) 0.000(7)
C44_1 0.041(9) 0.043(8) 0.023(8) -0.010(6) 0.005(7) 0.004(7)
C45_1 0.039(9) 0.036(8) 0.028(8) -0.006(6) 0.004(7) -0.002(7)
C46_1 0.025(8) 0.031(7) 0.028(7) -0.003(5) 0.005(6) -0.002(6)
Ru1_2 0.0171(6) 0.0243(7) 0.0128(7) -0.0005(7) 0.0027(5) 0.0006(7)
Cl1_2 0.0176(18) 0.040(3) 0.026(2) -0.0020(19) -0.0007(17) 0.0036(18)
Cl2_2 0.035(2) 0.059(3) 0.015(2) 0.003(2) 0.0015(17) -0.001(2)
P1_2 0.018(2) 0.031(2) 0.012(2) -0.0004(18) 0.0046(17) -0.0027(18)
P2_2 0.019(2) 0.027(2) 0.017(2) -0.0022(18) 0.0015(18) -0.0023(18)
C1_2 0.018(5) 0.021(8) 0.008(5) 0.007(4) 0.004(4) -0.002(5)
N2_2 0.019(5) 0.041(7) 0.011(5) 0.003(4) 0.002(4) -0.005(5)
C3_2 0.019(6) 0.036(9) 0.010(6) 0.004(5) 0.001(5) 0.000(6)
C4_2 0.022(6) 0.057(10) 0.008(6) -0.004(6) 0.001(5) -0.006(6)
N5_2 0.020(5) 0.032(7) 0.012(5) 0.000(5) 0.001(4) -0.003(4)
C6_2 0.022(6) 0.040(7) 0.019(7) 0.003(5) 0.004(5) -0.001(5)
C7_2 0.029(8) 0.042(8) 0.032(10) 0.000(7) 0.001(7) 0.004(6)
C8_2 0.036(9) 0.062(11) 0.019(7) 0.001(6) 0.008(6) 0.010(8)
C9_2 0.020(8) 0.039(8) 0.025(9) 0.000(6) 0.003(7) 0.003(6)
C11_2 0.020(6) 0.035(7) 0.029(7) -0.006(6) 0.004(5) -0.005(5)
C12_2 0.019(8) 0.057(10) 0.054(11) -0.019(8) 0.003(7) -0.004(7)
C13_2 0.019(8) 0.043(7) 0.044(10) -0.003(7) 0.005(7) 0.005(6)
C14_2 0.031(8) 0.048(9) 0.040(7) 0.001(8) 0.011(6) 0.012(9)
C15_2 0.026(7) 0.027(6) 0.025(7) 0.003(5) 0.006(6) -0.001(5)
C16_2 0.049(10) 0.038(9) 0.031(8) 0.008(7) 0.013(7) 0.000(8)
C17_2 0.036(7) 0.042(9) 0.031(10) 0.001(8) 0.003(7) 0.008(6)
C18_2 0.044(10) 0.041(9) 0.040(9) -0.003(7) 0.004(8) -0.002(7)
C21_2 0.024(7) 0.032(6) 0.020(7) 0.002(5) -0.002(6) 0.007(5)
C22_2 0.041(9) 0.035(7) 0.033(9) 0.000(6) 0.012(7) 0.005(6)
C23_2 0.053(10) 0.047(7) 0.033(9) -0.001(7) 0.013(8) 0.012(7)
C24_2 0.042(10) 0.044(7) 0.036(10) -0.005(7) 0.004(7) 0.015(7)
C25_2 0.047(10) 0.037(8) 0.031(9) 0.002(6) 0.001(7) 0.019(7)
C26_2 0.048(10) 0.035(7) 0.037(9) 0.003(6) 0.010(8) 0.011(6)
C31_2 0.020(6) 0.032(8) 0.028(7) -0.002(6) -0.004(5) -0.004(5)
C32_2 0.025(7) 0.051(10) 0.027(7) -0.004(6) -0.004(6) -0.009(7)
C33_2 0.035(7) 0.057(11) 0.038(9) -0.011(8) -0.009(6) -0.005(7)
C34_2 0.028(7) 0.066(12) 0.048(9) -0.011(8) -0.010(7) -0.015(8)
C35_2 0.024(7) 0.054(11) 0.050(9) -0.005(8) -0.003(7) -0.010(7)
C36_2 0.026(6) 0.044(10) 0.036(8) -0.007(7) 0.002(6) -0.009(6)
C41_2 0.026(7) 0.017(6) 0.023(6) -0.004(5) 0.003(5) 0.002(5)
C42_2 0.039(9) 0.029(7) 0.028(8) -0.005(6) 0.000(6) -0.010(6)
C43_2 0.045(10) 0.036(8) 0.030(8) 0.000(6) 0.005(7) -0.005(7)
C44_2 0.049(10) 0.040(8) 0.029(8) 0.005(7) 0.001(7) -0.006(7)
C45_2 0.038(9) 0.035(8) 0.024(8) 0.006(6) 0.001(6) 0.000(7)
C46_2 0.026(7) 0.024(7) 0.016(6) -0.004(5) 0.009(5) 0.001(6)
C51 0.045(10) 0.083(10) 0.041(9) 0.006(8) -0.004(8) -0.010(9)
Cl3 0.065(4) 0.120(5) 0.041(3) -0.006(4) -0.003(3) 0.002(4)
Cl4 0.130(6) 0.081(4) 0.093(5) -0.005(4) -0.041(5) 0.000(4)
C52 0.048(12) 0.073(9) 0.044(10) -0.010(8) 0.007(9) 0.004(9)
Cl5 0.140(6) 0.113(5) 0.060(4) 0.023(4) 0.040(4) 0.041(5)
Cl6 0.055(3) 0.071(3) 0.075(4) -0.015(3) 0.011(3) 0.007(3)

loop_
_atom_type_symbol
_atom_type_description
_atom_type_scat_dispersion_real
_atom_type_scat_dispersion_imag
_atom_type_scat_source
C C 0.0033 0.0016 'International Tables Vol C Tables 4.2.6.8 and 6.1.1.4'
H H 0.0000 0.0000 'International Tables Vol C Tables 4.2.6.8 and 6.1.1.4'
N N 0.0061 0.0033 'International Tables Vol C Tables 4.2.6.8 and 6.1.1.4'
P P 0.1023 0.0942 'International Tables Vol C Tables 4.2.6.8 and 6.1.1.4'
Cl Cl 0.1484 0.1585 'International Tables Vol C Tables 4.2.6.8 and 6.1.1.4'
Ru Ru -1.2594 0.8363 'International Tables Vol C Tables 4.2.6.8 and 6.1.1.4'

loop_
_geom_angle_atom_site_label_1
_geom_angle_atom_site_label_2
_geom_angle_atom_site_label_3
_geom_angle
C1_1 Ru1_1 P2_1 95.7(5)
C1_1 Ru1_1 P1_1 67.7(4)
P2_1 Ru1_1 P1_1 103.80(15)
C1_1 Ru1_1 Cl1_1 100.4(3)
P2_1 Ru1_1 Cl1_1 101.21(16)
P1_1 Ru1_1 Cl1_1 153.17(16)
C1_1 Ru1_1 Cl2_1 165.1(4)
P2_1 Ru1_1 Cl2_1 96.18(17)
P1_1 Ru1_1 Cl2_1 100.70(14)
Cl1_1 Ru1_1 Cl2_1 86.02(12)
N2_1 P1_1 C11_1 104.3(6)
N2_1 P1_1 C15_1 103.7(7)
C11_1 P1_1 C15_1 111.6(7)
N2_1 P1_1 Ru1_1 85.1(4)
C11_1 P1_1 Ru1_1 142.1(5)
C15_1 P1_1 Ru1_1 101.2(5)
C31_1 P2_1 C41_1 102.5(7)
C31_1 P2_1 C21_1 99.5(7)
C41_1 P2_1 C21_1 102.9(7)
C31_1 P2_1 Ru1_1 111.3(5)
C41_1 P2_1 Ru1_1 119.3(5)
C21_1 P2_1 Ru1_1 118.5(5)
N2_1 C1_1 N5_1 104.1(11)
N2_1 C1_1 Ru1_1 104.9(8)
N5_1 C1_1 Ru1_1 151.0(10)
C1_1 N2_1 C3_1 110.9(11)
C1_1 N2_1 P1_1 101.8(8)
C3_1 N2_1 P1_1 146.2(10)
C4_1 C3_1 N2_1 107.8(13)
C4_1 C3_1 H3_1 126.1
N2_1 C3_1 H3_1 126.1
C3_1 C4_1 N5_1 107.1(12)
C3_1 C4_1 H4_1 126.4
N5_1 C4_1 H4_1 126.4
C1_1 N5_1 C4_1 110.1(11)
C1_1 N5_1 C6_1 127.3(10)
C4_1 N5_1 C6_1 122.2(10)
C7_1 C6_1 C8_1 111.1(14)
C7_1 C6_1 N5_1 107.8(12)
C8_1 C6_1 N5_1 108.9(10)
C7_1 C6_1 C9_1 112.0(12)
C8_1 C6_1 C9_1 109.3(13)
N5_1 C6_1 C9_1 107.6(13)
C6_1 C7_1 H7A_1 109.5
C6_1 C7_1 H7B_1 109.5
H7A_1 C7_1 H7B_1 109.5
C6_1 C7_1 H7C_1 109.5
H7A_1 C7_1 H7C_1 109.5
H7B_1 C7_1 H7C_1 109.5
C6_1 C8_1 H8A_1 109.5
C6_1 C8_1 H8B_1 109.5
H8A_1 C8_1 H8B_1 109.5
C6_1 C8_1 H8C_1 109.5
H8A_1 C8_1 H8C_1 109.5
H8B_1 C8_1 H8C_1 109.5
C6_1 C9_1 H9A_1 109.5
C6_1 C9_1 H9B_1 109.5
H9A_1 C9_1 H9B_1 109.5
C6_1 C9_1 H9C_1 109.5
H9A_1 C9_1 H9C_1 109.5
H9B_1 C9_1 H9C_1 109.5
C13_1 C11_1 C12_1 109.2(13)
C13_1 C11_1 C14_1 107.8(13)
C12_1 C11_1 C14_1 109.4(13)
C13_1 C11_1 P1_1 113.1(11)
C12_1 C11_1 P1_1 108.5(10)
C14_1 C11_1 P1_1 108.7(11)
C11_1 C12_1 H12A_1 109.5
C11_1 C12_1 H12B_1 109.5
H12A_1 C12_1 H12B_1 109.5
C11_1 C12_1 H12C_1 109.5
H12A_1 C12_1 H12C_1 109.5
H12B_1 C12_1 H12C_1 109.5
C11_1 C13_1 H13A_1 109.5
C11_1 C13_1 H13B_1 109.5
H13A_1 C13_1 H13B_1 109.5
C11_1 C13_1 H13C_1 109.5
H13A_1 C13_1 H13C_1 109.5
H13B_1 C13_1 H13C_1 109.5
C11_1 C14_1 H14A_1 109.5
C11_1 C14_1 H14B_1 109.5
H14A_1 C14_1 H14B_1 109.5
C11_1 C14_1 H14C_1 109.5
H14A_1 C14_1 H14C_1 109.5
H14B_1 C14_1 H14C_1 109.5
C18_1 C15_1 C17_1 112.1(14)
C18_1 C15_1 C16_1 107.4(14)
C17_1 C15_1 C16_1 107.0(14)
C18_1 C15_1 P1_1 109.4(11)
C17_1 C15_1 P1_1 116.0(12)
C16_1 C15_1 P1_1 104.3(10)
C15_1 C16_1 H16A_1 109.5
C15_1 C16_1 H16B_1 109.5
H16A_1 C16_1 H16B_1 109.5
C15_1 C16_1 H16C_1 109.5
H16A_1 C16_1 H16C_1 109.5
H16B_1 C16_1 H16C_1 109.5
C15_1 C17_1 H17A_1 109.5
C15_1 C17_1 H17B_1 109.5
H17A_1 C17_1 H17B_1 109.5
C15_1 C17_1 H17C_1 109.5
H17A_1 C17_1 H17C_1 109.5
H17B_1 C17_1 H17C_1 109.5
C15_1 C18_1 H18A_1 109.5
C15_1 C18_1 H18B_1 109.5
H18A_1 C18_1 H18B_1 109.5
C15_1 C18_1 H18C_1 109.5
H18A_1 C18_1 H18C_1 109.5
H18B_1 C18_1 H18C_1 109.5
C22_1 C21_1 C26_1 117.5(16)
C22_1 C21_1 P2_1 121.8(14)
C26_1 C21_1 P2_1 120.0(12)
C21_1 C22_1 C23_1 120.6(18)
C21_1 C22_1 H22_1 119.7
C23_1 C22_1 H22_1 119.7
C24_1 C23_1 C22_1 121.8(18)
C24_1 C23_1 H23_1 119.1
C22_1 C23_1 H23_1 119.1
C23_1 C24_1 C25_1 118.5(18)
C23_1 C24_1 H24_1 120.8
C25_1 C24_1 H24_1 120.8
C26_1 C25_1 C24_1 119.3(18)
C26_1 C25_1 H25_1 120.3
C24_1 C25_1 H25_1 120.3
C21_1 C26_1 C25_1 122.2(16)
C21_1 C26_1 H26_1 118.9
C25_1 C26_1 H26_1 118.9
C36_1 C31_1 C32_1 114.4(14)
C36_1 C31_1 P2_1 122.4(12)
C32_1 C31_1 P2_1 123.2(12)
C33_1 C32_1 C31_1 123.6(16)
C33_1 C32_1 H32_1 118.2
C31_1 C32_1 H32_1 118.2
C34_1 C33_1 C32_1 117.7(18)
C34_1 C33_1 H33_1 121.2
C32_1 C33_1 H33_1 121.2
C33_1 C34_1 C35_1 122.8(17)
C33_1 C34_1 H34_1 118.6
C35_1 C34_1 H34_1 118.6
C34_1 C35_1 C36_1 117.5(17)
C34_1 C35_1 H35_1 121.2
C36_1 C35_1 H35_1 121.2
C35_1 C36_1 C31_1 123.9(16)
C35_1 C36_1 H36_1 118.1
C31_1 C36_1 H36_1 118.1
C46_1 C41_1 C42_1 117.2(13)
C46_1 C41_1 P2_1 123.0(11)
C42_1 C41_1 P2_1 119.8(11)
C43_1 C42_1 C41_1 120.8(15)
C43_1 C42_1 H42_1 119.6
C41_1 C42_1 H42_1 119.6
C42_1 C43_1 C44_1 121.9(16)
C42_1 C43_1 H43_1 119.1
C44_1 C43_1 H43_1 119.1
C43_1 C44_1 C45_1 118.3(15)
C43_1 C44_1 H44_1 120.8
C45_1 C44_1 H44_1 120.8
C46_1 C45_1 C44_1 120.1(16)
C46_1 C45_1 H45_1 120.0
C44_1 C45_1 H45_1 120.0
C45_1 C46_1 C41_1 121.8(15)
C45_1 C46_1 H46_1 119.1
C41_1 C46_1 H46_1 119.1
C1_2 Ru1_2 P2_2 95.6(4)
C1_2 Ru1_2 P1_2 67.8(4)
P2_2 Ru1_2 P1_2 106.22(15)
C1_2 Ru1_2 Cl1_2 100.6(4)
P2_2 Ru1_2 Cl1_2 96.86(14)
P1_2 Ru1_2 Cl1_2 154.85(14)
C1_2 Ru1_2 Cl2_2 164.9(4)
P2_2 Ru1_2 Cl2_2 95.85(16)
P1_2 Ru1_2 Cl2_2 99.53(14)
Cl1_2 Ru1_2 Cl2_2 87.71(13)
N2_2 P1_2 C15_2 101.4(6)
N2_2 P1_2 C11_2 105.9(6)
C15_2 P1_2 C11_2 112.2(7)
N2_2 P1_2 Ru1_2 85.5(4)
C15_2 P1_2 Ru1_2 100.9(5)
C11_2 P1_2 Ru1_2 141.4(5)
C31_2 P2_2 C21_2 98.1(7)
C31_2 P2_2 C41_2 103.9(7)
C21_2 P2_2 C41_2 101.5(7)
C31_2 P2_2 Ru1_2 110.3(5)
C21_2 P2_2 Ru1_2 119.3(5)
C41_2 P2_2 Ru1_2 120.6(5)
N2_2 C1_2 N5_2 102.7(11)
N2_2 C1_2 Ru1_2 104.8(9)
N5_2 C1_2 Ru1_2 152.4(10)
C1_2 N2_2 C3_2 111.6(12)
C1_2 N2_2 P1_2 101.6(9)
C3_2 N2_2 P1_2 146.3(10)
C4_2 C3_2 N2_2 106.3(13)
C4_2 C3_2 H3_2 126.9
N2_2 C3_2 H3_2 126.9
C3_2 C4_2 N5_2 108.3(13)
C3_2 C4_2 H4_2 125.8
N5_2 C4_2 H4_2 125.8
C4_2 N5_2 C1_2 111.1(11)
C4_2 N5_2 C6_2 123.8(11)
C1_2 N5_2 C6_2 124.7(11)
C7_2 C6_2 C9_2 113.3(11)
C7_2 C6_2 N5_2 107.4(11)
C9_2 C6_2 N5_2 110.3(11)
C7_2 C6_2 C8_2 109.6(12)
C9_2 C6_2 C8_2 109.5(12)
N5_2 C6_2 C8_2 106.5(11)
C6_2 C7_2 H7A_2 109.5
C6_2 C7_2 H7B_2 109.5
H7A_2 C7_2 H7B_2 109.5
C6_2 C7_2 H7C_2 109.5
H7A_2 C7_2 H7C_2 109.5
H7B_2 C7_2 H7C_2 109.5
C6_2 C8_2 H8A_2 109.5
C6_2 C8_2 H8B_2 109.5
H8A_2 C8_2 H8B_2 109.5
C6_2 C8_2 H8C_2 109.5
H8A_2 C8_2 H8C_2 109.5
H8B_2 C8_2 H8C_2 109.5
C6_2 C9_2 H9A_2 109.5
C6_2 C9_2 H9B_2 109.5
H9A_2 C9_2 H9B_2 109.5
C6_2 C9_2 H9C_2 109.5
H9A_2 C9_2 H9C_2 109.5
H9B_2 C9_2 H9C_2 109.5
C13_2 C11_2 C12_2 110.3(12)
C13_2 C11_2 C14_2 110.5(14)
C12_2 C11_2 C14_2 106.8(12)
C13_2 C11_2 P1_2 107.2(10)
C12_2 C11_2 P1_2 113.4(11)
C14_2 C11_2 P1_2 108.7(9)
C11_2 C12_2 H12A_2 109.5
C11_2 C12_2 H12B_2 109.5
H12A_2 C12_2 H12B_2 109.5
C11_2 C12_2 H12C_2 109.5
H12A_2 C12_2 H12C_2 109.5
H12B_2 C12_2 H12C_2 109.5
C11_2 C13_2 H13A_2 109.5
C11_2 C13_2 H13B_2 109.5
H13A_2 C13_2 H13B_2 109.5
C11_2 C13_2 H13C_2 109.5
H13A_2 C13_2 H13C_2 109.5
H13B_2 C13_2 H13C_2 109.5
C11_2 C14_2 H14A_2 109.5
C11_2 C14_2 H14B_2 109.5
H14A_2 C14_2 H14B_2 109.5
C11_2 C14_2 H14C_2 109.5
H14A_2 C14_2 H14C_2 109.5
H14B_2 C14_2 H14C_2 109.5
C17_2 C15_2 C16_2 107.4(13)
C17_2 C15_2 C18_2 107.0(12)
C16_2 C15_2 C18_2 109.0(12)
C17_2 C15_2 P1_2 105.2(10)
C16_2 C15_2 P1_2 110.1(10)
C18_2 C15_2 P1_2 117.5(11)
C15_2 C16_2 H16A_2 109.5
C15_2 C16_2 H16B_2 109.5
H16A_2 C16_2 H16B_2 109.5
C15_2 C16_2 H16C_2 109.5
H16A_2 C16_2 H16C_2 109.5
H16B_2 C16_2 H16C_2 109.5
C15_2 C17_2 H17A_2 109.5
C15_2 C17_2 H17B_2 109.5
H17A_2 C17_2 H17B_2 109.5
C15_2 C17_2 H17C_2 109.5
H17A_2 C17_2 H17C_2 109.5
H17B_2 C17_2 H17C_2 109.5
C15_2 C18_2 H18A_2 109.5
C15_2 C18_2 H18B_2 109.5
H18A_2 C18_2 H18B_2 109.5
C15_2 C18_2 H18C_2 109.5
H18A_2 C18_2 H18C_2 109.5
H18B_2 C18_2 H18C_2 109.5
C22_2 C21_2 C26_2 119.0(15)
C22_2 C21_2 P2_2 122.5(12)
C26_2 C21_2 P2_2 118.0(12)
C23_2 C22_2 C21_2 120.1(16)
C23_2 C22_2 H22_2 119.9
C21_2 C22_2 H22_2 119.9
C24_2 C23_2 C22_2 121.3(17)
C24_2 C23_2 H23_2 119.3
C22_2 C23_2 H23_2 119.3
C23_2 C24_2 C25_2 118.5(16)
C23_2 C24_2 H24_2 120.7
C25_2 C24_2 H24_2 120.7
C26_2 C25_2 C24_2 120.8(16)
C26_2 C25_2 H25_2 119.6
C24_2 C25_2 H25_2 119.6
C25_2 C26_2 C21_2 120.0(16)
C25_2 C26_2 H26_2 120.0
C21_2 C26_2 H26_2 120.0
C32_2 C31_2 C36_2 116.6(15)
C32_2 C31_2 P2_2 121.6(12)
C36_2 C31_2 P2_2 121.7(12)
C31_2 C32_2 C33_2 121.9(16)
C31_2 C32_2 H32_2 119.1
C33_2 C32_2 H32_2 119.1
C34_2 C33_2 C32_2 121.6(17)
C34_2 C33_2 H33_2 119.2
C32_2 C33_2 H33_2 119.2
C35_2 C34_2 C33_2 119.4(17)
C35_2 C34_2 H34_2 120.3
C33_2 C34_2 H34_2 120.3
C34_2 C35_2 C36_2 120.4(17)
C34_2 C35_2 H35_2 119.8
C36_2 C35_2 H35_2 119.8
C31_2 C36_2 C35_2 120.1(16)
C31_2 C36_2 H36_2 119.9
C35_2 C36_2 H36_2 119.9
C42_2 C41_2 C46_2 116.8(14)
C42_2 C41_2 P2_2 123.7(12)
C46_2 C41_2 P2_2 119.3(11)
C43_2 C42_2 C41_2 122.4(15)
C43_2 C42_2 H42_2 118.8
C41_2 C42_2 H42_2 118.8
C44_2 C43_2 C42_2 119.1(16)
C44_2 C43_2 H43_2 120.4
C42_2 C43_2 H43_2 120.4
C45_2 C44_2 C43_2 121.3(17)
C45_2 C44_2 H44_2 119.4
C43_2 C44_2 H44_2 119.4
C44_2 C45_2 C46_2 118.5(15)
C44_2 C45_2 H45_2 120.8
C46_2 C45_2 H45_2 120.8
C41_2 C46_2 C45_2 121.9(14)
C41_2 C46_2 H46_2 119.1
C45_2 C46_2 H46_2 119.1
Cl4 C51 Cl3 111.8(10)
Cl4 C51 H51A 109.3
Cl3 C51 H51A 109.3
Cl4 C51 H51B 109.3
Cl3 C51 H51B 109.3
H51A C51 H51B 107.9
Cl5 C52 Cl6 110.5(10)
Cl5 C52 H52A 109.6
Cl6 C52 H52A 109.6
Cl5 C52 H52B 109.6
Cl6 C52 H52B 109.6
H52A C52 H52B 108.1

loop_
_geom_bond_atom_site_label_1
_geom_bond_atom_site_label_2
_geom_bond_distance
Ru1_1 C1_1 2.043(12)
Ru1_1 P2_1 2.227(4)
Ru1_1 P1_1 2.281(4)
Ru1_1 Cl1_1 2.419(3)
Ru1_1 Cl2_1 2.445(4)
P1_1 N2_1 1.724(11)
P1_1 C11_1 1.887(15)
P1_1 C15_1 1.894(15)
P2_1 C31_1 1.801(15)
P2_1 C41_1 1.852(14)
P2_1 C21_1 1.856(16)
C1_1 N2_1 1.375(15)
C1_1 N5_1 1.375(14)
N2_1 C3_1 1.388(17)
C3_1 C4_1 1.327(18)
C3_1 H3_1 0.9500
C4_1 N5_1 1.412(16)
C4_1 H4_1 0.9500
N5_1 C6_1 1.520(15)
C6_1 C7_1 1.51(2)
C6_1 C8_1 1.518(16)
C6_1 C9_1 1.53(2)
C7_1 H7A_1 0.9800
C7_1 H7B_1 0.9800
C7_1 H7C_1 0.9800
C8_1 H8A_1 0.9800
C8_1 H8B_1 0.9800
C8_1 H8C_1 0.9800
C9_1 H9A_1 0.9800
C9_1 H9B_1 0.9800
C9_1 H9C_1 0.9800
C11_1 C13_1 1.51(2)
C11_1 C12_1 1.52(2)
C11_1 C14_1 1.55(2)
C12_1 H12A_1 0.9800
C12_1 H12B_1 0.9800
C12_1 H12C_1 0.9800
C13_1 H13A_1 0.9800
C13_1 H13B_1 0.9800
C13_1 H13C_1 0.9800
C14_1 H14A_1 0.9800
C14_1 H14B_1 0.9800
C14_1 H14C_1 0.9800
C15_1 C18_1 1.51(2)
C15_1 C17_1 1.53(2)
C15_1 C16_1 1.56(2)
C16_1 H16A_1 0.9800
C16_1 H16B_1 0.9800
C16_1 H16C_1 0.9800
C17_1 H17A_1 0.9800
C17_1 H17B_1 0.9800
C17_1 H17C_1 0.9800
C18_1 H18A_1 0.9800
C18_1 H18B_1 0.9800
C18_1 H18C_1 0.9800
C21_1 C22_1 1.35(2)
C21_1 C26_1 1.36(2)
C22_1 C23_1 1.38(2)
C22_1 H22_1 0.9500
C23_1 C24_1 1.33(2)
C23_1 H23_1 0.9500
C24_1 C25_1 1.38(2)
C24_1 H24_1 0.9500
C25_1 C26_1 1.37(2)
C25_1 H25_1 0.9500
C26_1 H26_1 0.9500
C31_1 C36_1 1.40(2)
C31_1 C32_1 1.41(2)
C32_1 C33_1 1.39(2)
C32_1 H32_1 0.9500
C33_1 C34_1 1.37(2)
C33_1 H33_1 0.9500
C34_1 C35_1 1.38(2)
C34_1 H34_1 0.9500
C35_1 C36_1 1.38(2)
C35_1 H35_1 0.9500
C36_1 H36_1 0.9500
C41_1 C46_1 1.391(19)
C41_1 C42_1 1.405(19)
C42_1 C43_1 1.358(19)
C42_1 H42_1 0.9500
C43_1 C44_1 1.38(2)
C43_1 H43_1 0.9500
C44_1 C45_1 1.39(2)
C44_1 H44_1 0.9500
C45_1 C46_1 1.37(2)
C45_1 H45_1 0.9500
C46_1 H46_1 0.9500
Ru1_2 C1_2 2.053(13)
Ru1_2 P2_2 2.229(4)
Ru1_2 P1_2 2.278(4)
Ru1_2 Cl1_2 2.408(3)
Ru1_2 Cl2_2 2.448(4)
P1_2 N2_2 1.730(12)
P1_2 C15_2 1.881(15)
P1_2 C11_2 1.885(13)
P2_2 C31_2 1.821(15)
P2_2 C21_2 1.848(15)
P2_2 C41_2 1.849(15)
C1_2 N2_2 1.380(15)
C1_2 N5_2 1.390(15)
N2_2 C3_2 1.392(16)
C3_2 C4_2 1.341(18)
C3_2 H3_2 0.9500
C4_2 N5_2 1.372(16)
C4_2 H4_2 0.9500
N5_2 C6_2 1.528(16)
C6_2 C7_2 1.512(19)
C6_2 C9_2 1.512(19)
C6_2 C8_2 1.540(18)
C7_2 H7A_2 0.9800
C7_2 H7B_2 0.9800
C7_2 H7C_2 0.9800
C8_2 H8A_2 0.9800
C8_2 H8B_2 0.9800
C8_2 H8C_2 0.9800
C9_2 H9A_2 0.9800
C9_2 H9B_2 0.9800
C9_2 H9C_2 0.9800
C11_2 C13_2 1.51(2)
C11_2 C12_2 1.529(19)
C11_2 C14_2 1.537(17)
C12_2 H12A_2 0.9800
C12_2 H12B_2 0.9800
C12_2 H12C_2 0.9800
C13_2 H13A_2 0.9800
C13_2 H13B_2 0.9800
C13_2 H13C_2 0.9800
C14_2 H14A_2 0.9800
C14_2 H14B_2 0.9800
C14_2 H14C_2 0.9800
C15_2 C17_2 1.521(19)
C15_2 C16_2 1.53(2)
C15_2 C18_2 1.54(2)
C16_2 H16A_2 0.9800
C16_2 H16B_2 0.9800
C16_2 H16C_2 0.9800
C17_2 H17A_2 0.9800
C17_2 H17B_2 0.9800
C17_2 H17C_2 0.9800
C18_2 H18A_2 0.9800
C18_2 H18B_2 0.9800
C18_2 H18C_2 0.9800
C21_2 C22_2 1.39(2)
C21_2 C26_2 1.39(2)
C22_2 C23_2 1.38(2)
C22_2 H22_2 0.9500
C23_2 C24_2 1.37(2)
C23_2 H23_2 0.9500
C24_2 C25_2 1.40(2)
C24_2 H24_2 0.9500
C25_2 C26_2 1.38(2)
C25_2 H25_2 0.9500
C26_2 H26_2 0.9500
C31_2 C32_2 1.36(2)
C31_2 C36_2 1.41(2)
C32_2 C33_2 1.394(19)
C32_2 H32_2 0.9500
C33_2 C34_2 1.36(2)
C33_2 H33_2 0.9500
C34_2 C35_2 1.33(2)
C34_2 H34_2 0.9500
C35_2 C36_2 1.44(2)
C35_2 H35_2 0.9500
C36_2 H36_2 0.9500
C41_2 C42_2 1.386(19)
C41_2 C46_2 1.389(18)
C42_2 C43_2 1.38(2)
C42_2 H42_2 0.9500
C43_2 C44_2 1.37(2)
C43_2 H43_2 0.9500
C44_2 C45_2 1.37(2)
C44_2 H44_2 0.9500
C45_2 C46_2 1.397(19)
C45_2 H45_2 0.9500
C46_2 H46_2 0.9500
C51 Cl4 1.711(19)
C51 Cl3 1.762(17)
C51 H51A 0.9900
C51 H51B 0.9900
C52 Cl5 1.734(18)
C52 Cl6 1.765(19)
C52 H52A 0.9900
C52 H52B 0.9900

loop_
_geom_torsion_atom_site_label_1
_geom_torsion_atom_site_label_2
_geom_torsion_atom_site_label_3
_geom_torsion_atom_site_label_4
_geom_torsion
N5_1 C1_1 N2_1 C3_1 -1.1(17)
Ru1_1 C1_1 N2_1 C3_1 177.8(9)
N5_1 C1_1 N2_1 P1_1 -172.5(10)
Ru1_1 C1_1 N2_1 P1_1 6.5(10)
C11_1 P1_1 N2_1 C1_1 -148.3(10)
C15_1 P1_1 N2_1 C1_1 94.8(10)
Ru1_1 P1_1 N2_1 C1_1 -5.6(9)
C11_1 P1_1 N2_1 C3_1 46.4(19)
C15_1 P1_1 N2_1 C3_1 -70.6(19)
Ru1_1 P1_1 N2_1 C3_1 -170.9(18)
C1_1 N2_1 C3_1 C4_1 2.2(17)
P1_1 N2_1 C3_1 C4_1 166.8(14)
N2_1 C3_1 C4_1 N5_1 -2.2(17)
N2_1 C1_1 N5_1 C4_1 -0.2(17)
Ru1_1 C1_1 N5_1 C4_1 -178(2)
N2_1 C1_1 N5_1 C6_1 172.2(14)
Ru1_1 C1_1 N5_1 C6_1 -6(3)
C3_1 C4_1 N5_1 C1_1 1.6(18)
C3_1 C4_1 N5_1 C6_1 -171.3(14)
C1_1 N5_1 C6_1 C7_1 55(2)
C4_1 N5_1 C6_1 C7_1 -133.4(14)
C1_1 N5_1 C6_1 C8_1 175.7(15)
C4_1 N5_1 C6_1 C8_1 -13(2)
C1_1 N5_1 C6_1 C9_1 -66(2)
C4_1 N5_1 C6_1 C9_1 105.7(15)
N2_1 P1_1 C11_1 C13_1 -66.3(13)
C15_1 P1_1 C11_1 C13_1 45.1(14)
Ru1_1 P1_1 C11_1 C13_1 -166.9(8)
N2_1 P1_1 C11_1 C12_1 55.1(12)
C15_1 P1_1 C11_1 C12_1 166.4(11)
Ru1_1 P1_1 C11_1 C12_1 -45.5(15)
N2_1 P1_1 C11_1 C14_1 174.0(11)
C15_1 P1_1 C11_1 C14_1 -74.7(13)
Ru1_1 P1_1 C11_1 C14_1 73.4(14)
N2_1 P1_1 C15_1 C18_1 177.4(11)
C11_1 P1_1 C15_1 C18_1 65.7(14)
Ru1_1 P1_1 C15_1 C18_1 -94.9(12)
N2_1 P1_1 C15_1 C17_1 49.5(14)
C11_1 P1_1 C15_1 C17_1 -62.2(14)
Ru1_1 P1_1 C15_1 C17_1 137.2(12)
N2_1 P1_1 C15_1 C16_1 -67.9(12)
C11_1 P1_1 C15_1 C16_1 -179.6(11)
Ru1_1 P1_1 C15_1 C16_1 19.8(12)
C31_1 P2_1 C21_1 C22_1 -80.3(16)
C41_1 P2_1 C21_1 C22_1 25.0(16)
Ru1_1 P2_1 C21_1 C22_1 159.1(13)
C31_1 P2_1 C21_1 C26_1 90.4(15)
C41_1 P2_1 C21_1 C26_1 -164.3(14)
Ru1_1 P2_1 C21_1 C26_1 -30.3(16)
C26_1 C21_1 C22_1 C23_1 1(3)
P2_1 C21_1 C22_1 C23_1 172.2(14)
C21_1 C22_1 C23_1 C24_1 -2(3)
C22_1 C23_1 C24_1 C25_1 2(3)
C23_1 C24_1 C25_1 C26_1 -1(3)
C22_1 C21_1 C26_1 C25_1 0(3)
P2_1 C21_1 C26_1 C25_1 -171.4(14)
C24_1 C25_1 C26_1 C21_1 0(3)
C41_1 P2_1 C31_1 C36_1 63.1(14)
C21_1 P2_1 C31_1 C36_1 168.7(13)
Ru1_1 P2_1 C31_1 C36_1 -65.6(14)
C41_1 P2_1 C31_1 C32_1 -116.9(14)
C21_1 P2_1 C31_1 C32_1 -11.3(15)
Ru1_1 P2_1 C31_1 C32_1 114.4(13)
C36_1 C31_1 C32_1 C33_1 -2(2)
P2_1 C31_1 C32_1 C33_1 177.9(14)
C31_1 C32_1 C33_1 C34_1 1(3)
C32_1 C33_1 C34_1 C35_1 -1(3)
C33_1 C34_1 C35_1 C36_1 2(3)
C34_1 C35_1 C36_1 C31_1 -3(3)
C32_1 C31_1 C36_1 C35_1 3(2)
P2_1 C31_1 C36_1 C35_1 -177.3(13)
C31_1 P2_1 C41_1 C46_1 9.4(14)
C21_1 P2_1 C41_1 C46_1 -93.5(13)
Ru1_1 P2_1 C41_1 C46_1 132.9(11)
C31_1 P2_1 C41_1 C42_1 -172.1(12)
C21_1 P2_1 C41_1 C42_1 85.0(12)
Ru1_1 P2_1 C41_1 C42_1 -48.6(13)
C46_1 C41_1 C42_1 C43_1 -2(2)
P2_1 C41_1 C42_1 C43_1 179.4(11)
C41_1 C42_1 C43_1 C44_1 1(2)
C42_1 C43_1 C44_1 C45_1 0(2)
C43_1 C44_1 C45_1 C46_1 0(2)
C44_1 C45_1 C46_1 C41_1 -2(2)
C42_1 C41_1 C46_1 C45_1 2(2)
P2_1 C41_1 C46_1 C45_1 -179.2(12)
N5_2 C1_2 N2_2 C3_2 -2.1(14)
Ru1_2 C1_2 N2_2 C3_2 -179.6(9)
N5_2 C1_2 N2_2 P1_2 172.6(8)
Ru1_2 C1_2 N2_2 P1_2 -4.8(9)
C15_2 P1_2 N2_2 C1_2 -96.0(9)
C11_2 P1_2 N2_2 C1_2 146.7(9)
Ru1_2 P1_2 N2_2 C1_2 4.2(8)
C15_2 P1_2 N2_2 C3_2 75.1(19)
C11_2 P1_2 N2_2 C3_2 -42.1(19)
Ru1_2 P1_2 N2_2 C3_2 175.4(18)
C1_2 N2_2 C3_2 C4_2 1.8(16)
P1_2 N2_2 C3_2 C4_2 -168.8(15)
N2_2 C3_2 C4_2 N5_2 -0.7(16)
C3_2 C4_2 N5_2 C1_2 -0.6(16)
C3_2 C4_2 N5_2 C6_2 172.4(12)
N2_2 C1_2 N5_2 C4_2 1.7(14)
Ru1_2 C1_2 N5_2 C4_2 176.3(17)
N2_2 C1_2 N5_2 C6_2 -171.3(12)
Ru1_2 C1_2 N5_2 C6_2 3(3)
C4_2 N5_2 C6_2 C7_2 -103.6(15)
C1_2 N5_2 C6_2 C7_2 68.4(16)
C4_2 N5_2 C6_2 C9_2 132.5(14)
C1_2 N5_2 C6_2 C9_2 -55.5(16)
C4_2 N5_2 C6_2 C8_2 13.8(18)
C1_2 N5_2 C6_2 C8_2 -174.2(12)
N2_2 P1_2 C11_2 C13_2 -55.1(11)
C15_2 P1_2 C11_2 C13_2 -164.9(10)
Ru1_2 P1_2 C11_2 C13_2 48.1(13)
N2_2 P1_2 C11_2 C12_2 66.9(12)
C15_2 P1_2 C11_2 C12_2 -43.0(13)
Ru1_2 P1_2 C11_2 C12_2 170.0(8)
N2_2 P1_2 C11_2 C14_2 -174.6(11)
C15_2 P1_2 C11_2 C14_2 75.6(12)
Ru1_2 P1_2 C11_2 C14_2 -71.4(14)
N2_2 P1_2 C15_2 C17_2 71.2(11)
C11_2 P1_2 C15_2 C17_2 -176.2(10)
Ru1_2 P1_2 C15_2 C17_2 -16.4(11)
N2_2 P1_2 C15_2 C16_2 -173.4(10)
C11_2 P1_2 C15_2 C16_2 -60.8(12)
Ru1_2 P1_2 C15_2 C16_2 99.0(10)
N2_2 P1_2 C15_2 C18_2 -47.7(12)
C11_2 P1_2 C15_2 C18_2 64.9(13)
Ru1_2 P1_2 C15_2 C18_2 -135.3(11)
C31_2 P2_2 C21_2 C22_2 -104.1(14)
C41_2 P2_2 C21_2 C22_2 149.8(13)
Ru1_2 P2_2 C21_2 C22_2 14.7(15)
C31_2 P2_2 C21_2 C26_2 67.2(14)
C41_2 P2_2 C21_2 C26_2 -38.8(14)
Ru1_2 P2_2 C21_2 C26_2 -174.0(11)
C26_2 C21_2 C22_2 C23_2 -2(2)
P2_2 C21_2 C22_2 C23_2 169.6(13)
C21_2 C22_2 C23_2 C24_2 0(3)
C22_2 C23_2 C24_2 C25_2 -2(3)
C23_2 C24_2 C25_2 C26_2 5(3)
C24_2 C25_2 C26_2 C21_2 -6(3)
C22_2 C21_2 C26_2 C25_2 4(2)
P2_2 C21_2 C26_2 C25_2 -167.2(12)
C21_2 P2_2 C31_2 C32_2 30.1(15)
C41_2 P2_2 C31_2 C32_2 134.1(13)
Ru1_2 P2_2 C31_2 C32_2 -95.3(13)
C21_2 P2_2 C31_2 C36_2 -153.0(13)
C41_2 P2_2 C31_2 C36_2 -49.0(14)
Ru1_2 P2_2 C31_2 C36_2 81.7(13)
C36_2 C31_2 C32_2 C33_2 3(2)
P2_2 C31_2 C32_2 C33_2 179.7(13)
C31_2 C32_2 C33_2 C34_2 -1(3)
C32_2 C33_2 C34_2 C35_2 0(3)
C33_2 C34_2 C35_2 C36_2 -1(3)
C32_2 C31_2 C36_2 C35_2 -4(2)
P2_2 C31_2 C36_2 C35_2 179.2(12)
C34_2 C35_2 C36_2 C31_2 3(3)
C31_2 P2_2 C41_2 C42_2 -16.3(15)
C21_2 P2_2 C41_2 C42_2 85.1(14)
Ru1_2 P2_2 C41_2 C42_2 -140.5(11)
C31_2 P2_2 C41_2 C46_2 168.4(11)
C21_2 P2_2 C41_2 C46_2 -90.1(12)
Ru1_2 P2_2 C41_2 C46_2 44.2(13)
C46_2 C41_2 C42_2 C43_2 -2(2)
P2_2 C41_2 C42_2 C43_2 -177.7(13)
C41_2 C42_2 C43_2 C44_2 1(3)
C42_2 C43_2 C44_2 C45_2 0(3)
C43_2 C44_2 C45_2 C46_2 0(3)
C42_2 C41_2 C46_2 C45_2 3(2)
P2_2 C41_2 C46_2 C45_2 178.2(11)
C44_2 C45_2 C46_2 C41_2 -1(2)
